data_7024627
loop_
_publ_author_name
'Wang, Yan'
'Ye, Ling'
'Wang, Tie-Gang'
'Cui, Xiao-Bing'
'Shi, Shu-Yun'
'Wang, Guo-Wu'
'Xu, Ji-Qing'

_publ_section_title
;
 Hydrothermal syntheses and characterizations of two novel frameworks
 constructed from polyoxometalates, metals and organic units.
;
_journal_issue 8
_journal_name_full 'Dalton transactions (Cambridge, England : 2003)'
_journal_page_first 1916
_journal_page_last 1919
_journal_paper_doi 10.1039/b919503c
_journal_volume 39
_journal_year 2010
_chemical_formula_sum 'C30 H37 N6 Ni O46 P W12'
_chemical_formula_weight 3513.54
_chemical_name_systematic
; 
 ? 
;
_space_group_IT_number 15
_symmetry_cell_setting monoclinic
_symmetry_space_group_name_Hall '-C 2yc'
_symmetry_space_group_name_H-M 'C 1 2/c 1'
_atom_sites_solution_hydrogens geom
_atom_sites_solution_primary direct
_atom_sites_solution_secondary difmap
_audit_creation_method SHELXL-97
_cell_angle_alpha 90.00
_cell_angle_beta 115.06(3)
_cell_angle_gamma 90.00
_cell_formula_units_Z 4
_cell_length_a 24.241(5)
_cell_length_b 11.250(2)
_cell_length_c 28.261(6)
_cell_measurement_reflns_used 26766
_cell_measurement_temperature 293(2)
_cell_measurement_theta_max 27.55
_cell_measurement_theta_min 3.13
_cell_volume 6982(3)
_computing_molecular_graphics 'diamond 3.1'
_computing_publication_material SHELXTL
_computing_structure_refinement 'SHELXL-97 (Sheldrick, 1997)'
_computing_structure_solution 'SHELXS-97 (Sheldrick, 1990)'
_diffrn_ambient_temperature 293(2)
_diffrn_measured_fraction_theta_full 0.998
_diffrn_measured_fraction_theta_max 0.998
_diffrn_measurement_device_type RAXIS-RAPID
_diffrn_measurement_method 'phi and omega scans'
_diffrn_radiation_monochromator graphite
_diffrn_radiation_source 'fine-focus sealed tube'
_diffrn_radiation_type MoK\a
_diffrn_radiation_wavelength 0.71073
_diffrn_reflns_av_R_equivalents 0.0867
_diffrn_reflns_av_sigmaI/netI 0.0756
_diffrn_reflns_limit_h_max 31
_diffrn_reflns_limit_h_min -31
_diffrn_reflns_limit_k_max 14
_diffrn_reflns_limit_k_min -14
_diffrn_reflns_limit_l_max 36
_diffrn_reflns_limit_l_min -36
_diffrn_reflns_number 33470
_diffrn_reflns_theta_full 27.48
_diffrn_reflns_theta_max 27.48
_diffrn_reflns_theta_min 3.13
_exptl_absorpt_coefficient_mu 20.063
_exptl_absorpt_correction_T_max 0.0626
_exptl_absorpt_correction_T_min 0.0372
_exptl_absorpt_correction_type empirical
_exptl_absorpt_process_details 'SADABS; Bruker, 2000'
_exptl_crystal_colour black
_exptl_crystal_density_diffrn 3.343
_exptl_crystal_density_method 'not measured'
_exptl_crystal_description block
_exptl_crystal_F_000 6232
_exptl_crystal_size_max 0.48
_exptl_crystal_size_mid 0.36
_exptl_crystal_size_min 0.31
_refine_diff_density_max 3.164
_refine_diff_density_min -4.297
_refine_diff_density_rms 0.369
_refine_ls_extinction_coef 0.000066(13)
_refine_ls_extinction_expression Fc^*^=kFc[1+0.001xFc^2^\l^3^/sin(2\q)]^-1/4^
_refine_ls_extinction_method SHELXL
_refine_ls_goodness_of_fit_ref 1.084
_refine_ls_hydrogen_treatment constr
_refine_ls_matrix_type full
_refine_ls_number_parameters 445
_refine_ls_number_reflns 8008
_refine_ls_number_restraints 25
_refine_ls_restrained_S_all 1.083
_refine_ls_R_factor_all 0.0844
_refine_ls_R_factor_gt 0.0664
_refine_ls_shift/su_max 0.001
_refine_ls_shift/su_mean 0.000
_refine_ls_structure_factor_coef Fsqd
_refine_ls_weighting_details 'calc w=1/[\s^2^(Fo^2^)+(0.0547P)^2^+498.4503P] where P=(Fo^2^+2Fc^2^)/3'
_refine_ls_weighting_scheme calc
_refine_ls_wR_factor_gt 0.1571
_refine_ls_wR_factor_ref 0.1674
_reflns_number_gt 6352
_reflns_number_total 8008
_reflns_threshold_expression >2sigma(I)
_cod_data_source_file b919503c.txt
_cod_data_source_block k2
_cod_original_cell_volume 6981(2)
_cod_original_sg_symbol_H-M C2/c
_cod_database_code 7024627

loop_
_symmetry_equiv_pos_as_xyz
'x, y, z'
'-x, y, -z+1/2'
'x+1/2, y+1/2, z'
'-x+1/2, y+1/2, -z+1/2'
'-x, -y, -z'
'x, -y, z-1/2'
'-x+1/2, -y+1/2, -z'
'x+1/2, -y+1/2, z-1/2'

loop_
_atom_site_label
_atom_site_type_symbol
_atom_site_fract_x
_atom_site_fract_y
_atom_site_fract_z
_atom_site_U_iso_or_equiv
_atom_site_adp_type
_atom_site_occupancy
_atom_site_symmetry_multiplicity
_atom_site_calc_flag
_atom_site_refinement_flags
_atom_site_disorder_group
W1 W 0.10767(3) 0.60535(6) -0.03630(2) 0.03259(18) Uani 1 1 d . .
W2 W 0.36243(3) 0.62220(7) -0.03481(3) 0.0398(2) Uani 1 1 d . .
W3 W 0.21984(3) 0.47810(7) -0.07089(3) 0.0421(2) Uani 1 1 d . .
W4 W 0.21432(3) 0.61245(7) 0.09686(3) 0.0385(2) Uani 1 1 d . .
W5 W 0.32695(3) 0.48598(7) 0.06284(3) 0.0506(2) Uani 1 1 d . .
W6 W 0.35520(3) 0.75689(7) 0.13170(3) 0.0421(2) Uani 1 1 d . .
P1 P 0.2500 0.7500 0.0000 0.0288(12) Uani 1 2 d S .
N1 N 0.5000 0.572(2) 0.2500 0.042(5) Uani 1 2 d S .
N2 N 0.5000 0.938(3) 0.2500 0.056(7) Uani 1 2 d S .
N3 N 0.5329(6) 0.7498(17) 0.1919(5) 0.048(4) Uani 1 1 d . .
N4 N 0.6217(9) 0.7677(15) -0.0122(7) 0.057(5) Uani 1 1 d . .
Ni1 Ni 0.5000 0.7560(4) 0.2500 0.0426(8) Uani 1 2 d S .
O1 O 0.2997(9) 0.8189(16) 0.0388(7) 0.021(4) Uani 0.50 1 d PU -1
O2 O 0.2001(9) 0.7131(17) 0.0143(8) 0.028(5) Uani 0.50 1 d P -1
O3 O 0.2248(8) 0.8125(17) -0.0531(7) 0.023(4) Uani 0.50 1 d P -1
O4 O 0.2788(10) 0.6301(18) -0.0102(8) 0.030(4) Uani 0.50 1 d PU -1
O5 O 0.3690(7) 0.6017(13) 0.1117(9) 0.089(7) Uani 1 1 d . .
O6 O 0.2664(6) 0.4276(19) -0.0001(5) 0.088(7) Uani 1 1 d . .
O7 O 0.1499(7) 0.5597(13) 0.0337(5) 0.060(4) Uani 1 1 d . .
O8 O 0.1969(8) 0.5461(14) 0.1418(5) 0.067(5) Uani 1 1 d . .
O9 O 0.0402(8) 0.5384(15) -0.0537(6) 0.070(4) Uani 1 1 d U .
O10 O 0.2644(6) 0.4957(13) 0.0863(8) 0.080(6) Uani 1 1 d . .
O11 O 0.4067(7) 0.7470(13) 0.0112(5) 0.053(4) Uani 1 1 d . .
O12 O 0.0985(8) 0.6821(14) -0.0987(6) 0.064(4) Uani 1 1 d . .
O13 O 0.1538(7) 0.4880(12) -0.0531(5) 0.056(4) Uani 1 1 d . .
O14 O 0.4095(5) 0.7593(13) 0.1953(4) 0.047(3) Uani 1 1 d . .
O15 O 0.2051(7) 0.3492(12) -0.1060(6) 0.055(4) Uani 1 1 d . .
O16 O 0.1794(7) 0.5893(11) -0.1241(5) 0.052(4) Uani 1 1 d . .
O17 O 0.4172(6) 0.5646(13) -0.0500(5) 0.053(3) Uani 1 1 d . .
O18 O 0.3637(5) 0.3618(10) 0.0922(4) 0.035(3) Uani 1 1 d . .
O19 O 0.2927(7) 0.531(2) -0.0724(6) 0.100(8) Uani 1 1 d . .
O20 O 0.2875(8) 0.6946(16) 0.1394(7) 0.076(5) Uani 1 1 d U .
O21 O 0.3264(7) 0.7383(12) -0.0869(5) 0.053(4) Uani 1 1 d . .
O22 O 0.3731(7) 0.5316(18) 0.0257(6) 0.091(7) Uani 1 1 d . .
C1 C 0.5492(9) 0.7307(18) 0.0197(7) 0.047(5) Uani 1 1 d . .
H1A H 0.5096 0.7102 0.0138 0.057 Uiso 1 1 calc R .
C2 C 0.5651(10) 0.7365(19) -0.0215(8) 0.053(5) Uani 1 1 d . .
H2A H 0.5368 0.7189 -0.0553 0.064 Uiso 1 1 calc R .
C3 C 0.5125(8) 0.671(2) 0.1533(6) 0.047(5) Uani 1 1 d . .
H3A H 0.4842 0.6152 0.1529 0.056 Uiso 1 1 calc R .
C4 C 0.6628(10) 0.7940(18) 0.0348(8) 0.050(5) Uani 1 1 d . .
H4A H 0.7013 0.8186 0.0394 0.060 Uiso 1 1 calc R .
C5 C 0.6495(8) 0.7857(15) 0.0773(7) 0.039(4) Uani 1 1 d . .
H5A H 0.6793 0.8003 0.1108 0.047 Uiso 1 1 calc R .
C6 C 0.5913(7) 0.7551(15) 0.0693(6) 0.033(4) Uani 1 1 d . .
C7 C 0.5728(7) 0.7500(15) 0.1132(6) 0.031(3) Uani 1 1 d . .
C8 C 0.4680(10) 1.126(2) 0.2060(8) 0.066(7) Uani 1 1 d . .
H8A H 0.4457 1.1655 0.1748 0.079 Uiso 1 1 calc R .
C9 C 0.5000 1.192(3) 0.2500 0.049(7) Uani 1 2 d S .
C10 C 0.4678(10) 1.010(2) 0.2063(7) 0.063(7) Uani 1 1 d . .
H10A H 0.4443 0.9717 0.1750 0.075 Uiso 1 1 calc R .
C11 C 0.4485(10) 0.387(2) 0.2298(11) 0.093(11) Uani 1 1 d . .
H11A H 0.4109 0.3489 0.2146 0.112 Uiso 1 1 calc R .
C12 C 0.4509(10) 0.508(2) 0.2314(12) 0.089(10) Uani 1 1 d . .
H12A H 0.4140 0.5485 0.2179 0.106 Uiso 1 1 calc R .
C13 C 0.5000 0.321(3) 0.2500 0.047(7) Uani 1 2 d S .
C14 C 0.5312(8) 0.6696(17) 0.1138(7) 0.040(4) Uani 1 1 d . .
H14A H 0.5154 0.6132 0.0874 0.048 Uiso 1 1 calc R .
C15 C 0.5954(7) 0.8307(18) 0.1539(6) 0.040(4) Uani 1 1 d . .
H15A H 0.6240 0.8870 0.1551 0.049 Uiso 1 1 calc R .
C16 C 0.5750(8) 0.827(2) 0.1930(7) 0.047(5) Uani 1 1 d . .
H16A H 0.5912 0.8802 0.2208 0.056 Uiso 1 1 calc R .
O1W O 0.938(3) 0.378(5) 0.901(2) 0.27(2) Uiso 1 1 d . .
O3W O 0.301(3) 0.561(5) -0.209(3) 0.35(3) Uiso 1 1 d D .
O4W O 0.294(4) 0.324(8) 0.196(3) 0.23(4) Uiso 0.50 1 d P .
O2W O 0.258(4) 0.338(5) -0.230(3) 0.19(3) Uiso 0.50 1 d PD .

loop_
_atom_site_aniso_label
_atom_site_aniso_U_11
_atom_site_aniso_U_22
_atom_site_aniso_U_33
_atom_site_aniso_U_23
_atom_site_aniso_U_13
_atom_site_aniso_U_12
W1 0.0150(3) 0.0477(4) 0.0334(3) 0.0060(3) 0.0086(2) -0.0112(3)
W2 0.0151(3) 0.0670(5) 0.0394(4) 0.0190(3) 0.0134(3) -0.0028(3)
W3 0.0366(4) 0.0496(4) 0.0318(3) 0.0049(3) 0.0063(3) -0.0194(3)
W4 0.0274(4) 0.0468(4) 0.0491(4) 0.0141(3) 0.0238(3) -0.0043(3)
W5 0.0206(4) 0.0484(4) 0.0681(5) 0.0259(4) 0.0044(3) -0.0059(3)
W6 0.0253(4) 0.0515(4) 0.0355(4) 0.0028(3) -0.0008(3) -0.0043(3)
P1 0.012(2) 0.044(3) 0.025(3) 0.012(2) 0.003(2) -0.009(2)
N1 0.019(10) 0.087(16) 0.024(9) 0.000 0.012(8) 0.000
N2 0.026(11) 0.11(2) 0.024(10) 0.000 0.007(9) 0.000
N3 0.021(7) 0.098(13) 0.030(7) -0.010(8) 0.015(6) -0.021(8)
N4 0.083(14) 0.056(10) 0.054(10) -0.003(8) 0.051(10) -0.017(9)
Ni1 0.0150(14) 0.092(3) 0.0183(12) 0.000 0.0046(11) 0.000
O1 0.021(4) 0.021(4) 0.021(4) 0.0001(10) 0.0090(18) -0.0002(10)
O2 0.023(11) 0.026(10) 0.029(10) 0.015(8) 0.005(9) -0.012(8)
O3 0.011(9) 0.030(10) 0.023(9) 0.011(8) 0.003(7) -0.003(7)
O4 0.029(5) 0.030(5) 0.030(5) 0.0002(10) 0.013(2) -0.0002(10)
O5 0.028(8) 0.048(8) 0.20(2) -0.047(11) 0.057(11) -0.015(6)
O6 0.030(8) 0.158(17) 0.045(8) 0.051(9) -0.014(6) -0.049(9)
O7 0.085(12) 0.053(8) 0.032(6) 0.006(6) 0.015(7) 0.025(8)
O8 0.090(12) 0.070(10) 0.035(7) 0.010(7) 0.020(7) -0.038(9)
O9 0.070(4) 0.070(4) 0.071(4) 0.0007(10) 0.029(2) -0.0007(10)
O10 0.025(7) 0.052(9) 0.167(18) -0.043(10) 0.045(10) -0.019(6)
O11 0.058(9) 0.068(9) 0.031(6) 0.015(6) 0.016(6) 0.023(7)
O12 0.092(12) 0.068(9) 0.056(8) 0.028(7) 0.054(9) 0.028(9)
O13 0.084(11) 0.057(8) 0.041(7) 0.021(6) 0.040(7) 0.017(7)
O14 0.013(5) 0.097(10) 0.021(5) 0.020(6) -0.003(4) -0.001(6)
O15 0.062(10) 0.044(7) 0.074(9) 0.004(7) 0.041(8) -0.011(7)
O16 0.082(11) 0.048(8) 0.043(7) 0.021(6) 0.043(7) 0.024(7)
O17 0.034(7) 0.057(8) 0.054(8) -0.008(7) 0.005(6) 0.008(6)
O18 0.030(6) 0.045(7) 0.032(6) 0.015(5) 0.014(5) 0.004(5)
O19 0.043(9) 0.173(19) 0.050(8) 0.052(10) -0.013(7) -0.067(11)
O20 0.076(5) 0.076(5) 0.077(5) -0.0005(10) 0.032(2) -0.0001(10)
O21 0.063(9) 0.057(8) 0.026(6) 0.001(6) 0.005(6) 0.015(7)
O22 0.051(10) 0.139(16) 0.049(8) 0.041(9) -0.012(7) -0.061(10)
C1 0.041(11) 0.063(12) 0.043(10) 0.008(9) 0.023(9) 0.000(9)
C2 0.053(13) 0.071(14) 0.047(11) -0.003(10) 0.033(10) -0.003(10)
C3 0.021(8) 0.089(15) 0.029(8) -0.001(9) 0.009(7) -0.011(9)
C4 0.046(12) 0.052(11) 0.063(13) 0.005(10) 0.032(10) -0.015(9)
C5 0.024(8) 0.045(9) 0.054(10) -0.002(8) 0.022(8) -0.011(7)
C6 0.025(8) 0.041(9) 0.041(9) 0.012(7) 0.020(7) 0.013(7)
C7 0.015(7) 0.045(9) 0.030(7) 0.003(7) 0.007(6) -0.003(6)
C8 0.056(14) 0.070(15) 0.040(11) 0.011(10) -0.011(10) -0.036(11)
C9 0.038(15) 0.072(19) 0.037(13) 0.000 0.015(12) 0.000
C10 0.045(12) 0.107(19) 0.023(9) -0.008(10) 0.002(8) -0.034(12)
C11 0.028(11) 0.11(2) 0.11(2) 0.085(18) 0.000(12) -0.013(12)
C12 0.028(11) 0.093(19) 0.12(2) 0.076(18) 0.008(13) -0.002(11)
C13 0.024(13) 0.08(2) 0.026(11) 0.000 0.002(10) 0.000
C14 0.026(9) 0.056(11) 0.037(9) -0.004(8) 0.014(7) -0.005(8)
C15 0.020(8) 0.065(12) 0.037(9) 0.001(8) 0.012(7) -0.012(8)
C16 0.030(10) 0.080(14) 0.032(8) -0.013(9) 0.014(7) -0.012(9)

loop_
_atom_type_symbol
_atom_type_description
_atom_type_scat_dispersion_real
_atom_type_scat_dispersion_imag
_atom_type_scat_source
C C 0.0033 0.0016 'International Tables Vol C Tables 4.2.6.8 and 6.1.1.4'
H H 0.0000 0.0000 'International Tables Vol C Tables 4.2.6.8 and 6.1.1.4'
N N 0.0061 0.0033 'International Tables Vol C Tables 4.2.6.8 and 6.1.1.4'
O O 0.0106 0.0060 'International Tables Vol C Tables 4.2.6.8 and 6.1.1.4'
P P 0.1023 0.0942 'International Tables Vol C Tables 4.2.6.8 and 6.1.1.4'
Ni Ni 0.3393 1.1124 'International Tables Vol C Tables 4.2.6.8 and 6.1.1.4'
W W -0.8490 6.8722 'International Tables Vol C Tables 4.2.6.8 and 6.1.1.4'

loop_
_geom_angle_atom_site_label_1
_geom_angle_atom_site_label_2
_geom_angle_atom_site_label_3
_geom_angle
_geom_angle_site_symmetry_1
_geom_angle_site_symmetry_3
O9 W1 O7 102.5(8) . .
O9 W1 O12 102.5(8) . .
O7 W1 O12 155.0(8) . .
O9 W1 O11 101.1(7) . 7_565
O7 W1 O11 87.1(6) . 7_565
O12 W1 O11 88.9(6) . 7_565
O9 W1 O13 102.5(8) . .
O7 W1 O13 87.6(6) . .
O12 W1 O13 86.2(6) . .
O11 W1 O13 156.4(7) 7_565 .
O9 W1 O2 161.2(7) . .
O7 W1 O2 63.7(7) . .
O12 W1 O2 92.1(7) . .
O11 W1 O2 67.0(7) 7_565 .
O13 W1 O2 90.0(7) . .
O9 W1 O1 161.6(7) . 7_565
O7 W1 O1 91.6(7) . 7_565
O12 W1 O1 63.8(7) . 7_565
O11 W1 O1 91.3(6) 7_565 7_565
O13 W1 O1 65.9(6) . 7_565
O2 W1 O1 37.2(6) . 7_565
O17 W2 O19 105.3(9) . .
O17 W2 O21 102.8(7) . .
O19 W2 O21 85.8(7) . .
O17 W2 O11 100.4(6) . .
O19 W2 O11 154.3(9) . .
O21 W2 O11 87.9(6) . .
O17 W2 O22 101.5(8) . .
O19 W2 O22 88.0(6) . .
O21 W2 O22 155.7(8) . .
O11 W2 O22 87.6(6) . .
O17 W2 O4 159.5(7) . .
O19 W2 O4 61.1(8) . .
O21 W2 O4 91.8(7) . .
O11 W2 O4 94.3(6) . .
O22 W2 O4 64.7(8) . .
O15 W3 O13 102.4(7) . .
O15 W3 O16 101.0(7) . .
O13 W3 O16 87.6(6) . .
O15 W3 O19 102.9(9) . .
O13 W3 O19 154.7(9) . .
O16 W3 O19 87.0(7) . .
O15 W3 O6 103.9(8) . .
O13 W3 O6 86.0(7) . .
O16 W3 O6 155.1(8) . .
O19 W3 O6 88.6(6) . .
O15 W3 O4 158.3(7) . .
O13 W3 O4 94.8(7) . .
O16 W3 O4 92.8(7) . .
O19 W3 O4 60.8(9) . .
O6 W3 O4 63.9(8) . .
O8 W4 O10 101.2(9) . .
O8 W4 O7 101.7(7) . .
O10 W4 O7 87.8(7) . .
O8 W4 O21 103.0(8) . 7_565
O10 W4 O21 155.8(7) . 7_565
O7 W4 O21 88.2(6) . 7_565
O8 W4 O20 101.7(7) . .
O10 W4 O20 87.0(7) . .
O7 W4 O20 156.6(7) . .
O21 W4 O20 87.2(7) 7_565 .
O8 W4 O3 159.8(7) . 7_565
O10 W4 O3 66.2(7) . 7_565
O7 W4 O3 93.7(7) . 7_565
O21 W4 O3 90.4(6) 7_565 7_565
O20 W4 O3 63.4(7) . 7_565
O8 W4 O2 159.6(7) . .
O10 W4 O2 90.7(8) . .
O7 W4 O2 61.9(6) . .
O21 W4 O2 66.6(6) 7_565 .
O20 W4 O2 95.4(7) . .
O3 W4 O2 40.5(6) 7_565 .
O18 W5 O5 101.9(7) . .
O18 W5 O6 102.4(7) . .
O5 W5 O6 155.6(9) . .
O18 W5 O10 102.1(7) . .
O5 W5 O10 88.2(7) . .
O6 W5 O10 86.1(8) . .
O18 W5 O22 100.7(7) . .
O5 W5 O22 87.5(8) . .
O6 W5 O22 88.7(6) . .
O10 W5 O22 157.2(9) . .
O18 W5 O4 156.5(6) . .
O5 W5 O4 94.4(8) . .
O6 W5 O4 62.6(7) . .
O10 W5 O4 95.1(8) . .
O22 W5 O4 63.0(7) . .
O14 W6 O12 99.2(6) . 7_565
O14 W6 O20 101.7(7) . .
O12 W6 O20 159.1(8) 7_565 .
O14 W6 O16 102.1(7) . 7_565
O12 W6 O16 86.5(6) 7_565 7_565
O20 W6 O16 89.3(7) . 7_565
O14 W6 O5 99.9(8) . .
O12 W6 O5 88.3(7) 7_565 .
O20 W6 O5 87.9(7) . .
O16 W6 O5 157.9(8) 7_565 .
O14 W6 O3 160.3(6) . 7_565
O12 W6 O3 94.6(7) 7_565 7_565
O20 W6 O3 65.1(7) . 7_565
O16 W6 O3 92.7(7) 7_565 7_565
O5 W6 O3 66.3(7) . 7_565
O14 W6 O1 158.4(6) . .
O12 W6 O1 62.7(7) 7_565 .
O20 W6 O1 96.8(7) . .
O16 W6 O1 67.0(6) 7_565 .
O5 W6 O1 91.6(8) . .
O3 W6 O1 40.9(6) 7_565 .
O1 P1 O1 180(2) . 7_565
O1 P1 O2 63.2(10) . 7_565
O1 P1 O2 116.8(10) 7_565 7_565
O1 P1 O2 116.8(10) . .
O1 P1 O2 63.2(10) 7_565 .
O2 P1 O2 180.0(12) 7_565 .
O1 P1 O3 69.4(10) . 7_565
O1 P1 O3 110.6(10) 7_565 7_565
O2 P1 O3 111.2(10) 7_565 7_565
O2 P1 O3 68.8(10) . 7_565
O1 P1 O3 110.6(10) . .
O1 P1 O3 69.4(10) 7_565 .
O2 P1 O3 68.8(10) 7_565 .
O2 P1 O3 111.2(10) . .
O3 P1 O3 180.0(15) 7_565 .
O1 P1 O4 72.7(11) . 7_565
O1 P1 O4 107.3(11) 7_565 7_565
O2 P1 O4 106.3(11) 7_565 7_565
O2 P1 O4 73.7(11) . 7_565
O3 P1 O4 103.6(11) 7_565 7_565
O3 P1 O4 76.4(11) . 7_565
O1 P1 O4 107.3(11) . .
O1 P1 O4 72.7(11) 7_565 .
O2 P1 O4 73.7(11) 7_565 .
O2 P1 O4 106.3(11) . .
O3 P1 O4 76.4(11) 7_565 .
O3 P1 O4 103.6(11) . .
O4 P1 O4 180.0(15) 7_565 .
C12 N1 C12 113(3) . 2_655
C12 N1 Ni1 123.6(15) . .
C12 N1 Ni1 123.6(15) 2_655 .
C10 N2 C10 110(3) 2_655 .
C10 N2 Ni1 125.0(14) 2_655 .
C10 N2 Ni1 125.0(14) . .
C3 N3 C16 117.9(15) . .
C3 N3 Ni1 122.2(12) . .
C16 N3 Ni1 119.9(12) . .
C4 N4 C2 122.4(16) . .
N2 Ni1 N1 180.000(8) . .
N2 Ni1 O14 89.0(4) . 2_655
N1 Ni1 O14 91.0(4) . 2_655
N2 Ni1 O14 89.0(4) . .
N1 Ni1 O14 91.0(4) . .
O14 Ni1 O14 178.0(9) 2_655 .
N2 Ni1 N3 91.9(5) . 2_655
N1 Ni1 N3 88.1(5) . 2_655
O14 Ni1 N3 92.9(5) 2_655 2_655
O14 Ni1 N3 87.2(5) . 2_655
N2 Ni1 N3 91.9(5) . .
N1 Ni1 N3 88.1(5) . .
O14 Ni1 N3 87.2(5) 2_655 .
O14 Ni1 N3 92.9(5) . .
N3 Ni1 N3 176.1(10) 2_655 .
P1 O1 W1 130.0(10) . 7_565
P1 O1 W6 123.2(10) . .
W1 O1 W6 92.0(6) 7_565 .
P1 O2 W1 129.6(12) . .
P1 O2 W4 125.3(11) . .
W1 O2 W4 93.0(6) . .
P1 O3 W6 126.4(10) . 7_565
P1 O3 W4 125.4(10) . 7_565
W6 O3 W4 94.0(6) 7_565 7_565
P1 O4 W2 124.6(11) . .
P1 O4 W3 123.5(11) . .
W2 O4 W3 94.9(7) . .
P1 O4 W5 119.2(10) . .
W2 O4 W5 93.4(7) . .
W3 O4 W5 93.2(7) . .
W5 O5 W6 138.8(10) . .
W5 O6 W3 139.5(10) . .
W1 O7 W4 140.4(9) . .
W4 O10 W5 138.9(9) . .
W1 O11 W2 139.5(8) 7_565 .
W6 O12 W1 140.8(10) 7_565 .
W3 O13 W1 139.7(8) . .
W6 O14 Ni1 151.0(7) . .
W3 O16 W6 139.0(7) . 7_565
W2 O19 W3 142.2(12) . .
W6 O20 W4 137.0(10) . .
W2 O21 W4 140.0(7) . 7_565
W5 O22 W2 138.5(11) . .
C6 C1 C2 120.3(19) . .
N4 C2 C1 119(2) . .
N3 C3 C14 123.0(17) . .
N4 C4 C5 120.9(18) . .
C4 C5 C6 118.6(18) . .
C1 C6 C5 119.1(16) . .
C1 C6 C7 119.3(15) . .
C5 C6 C7 121.6(16) . .
C14 C7 C15 117.4(15) . .
C14 C7 C6 121.5(15) . .
C15 C7 C6 121.0(14) . .
C10 C8 C9 122(2) . .
C8 C9 C8 115(3) 2_655 .
C8 C9 C13 122.7(15) 2_655 1_565
C8 C9 C13 122.7(15) . 1_565
C8 C10 N2 125.3(19) . .
C13 C11 C12 121(2) . .
N1 C12 C11 126(2) . .
C11 C13 C11 114(3) 2_655 .
C11 C13 C9 123.2(16) 2_655 1_545
C11 C13 C9 123.2(16) . 1_545
C7 C14 C3 120.2(17) . .
C7 C15 C16 119.6(16) . .
N3 C16 C15 121.8(17) . .

loop_
_geom_bond_atom_site_label_1
_geom_bond_atom_site_label_2
_geom_bond_distance
_geom_bond_site_symmetry_2
W1 O9 1.675(17) .
W1 O7 1.874(12) .
W1 O12 1.891(12) .
W1 O11 1.896(14) 7_565
W1 O13 1.916(14) .
W1 O2 2.413(19) .
W1 O1 2.430(19) 7_565
W2 O17 1.688(14) .
W2 O19 1.874(14) .
W2 O21 1.883(12) .
W2 O11 1.906(15) .
W2 O22 1.910(14) .
W2 O4 2.41(2) .
W3 O15 1.707(14) .
W3 O13 1.873(14) .
W3 O16 1.881(12) .
W3 O19 1.882(14) .
W3 O6 1.920(12) .
W3 O4 2.42(2) .
W4 O8 1.674(12) .
W4 O10 1.895(14) .
W4 O7 1.901(14) .
W4 O21 1.907(13) 7_565
W4 O20 1.908(18) .
W4 O3 2.443(18) 7_565
W4 O2 2.483(18) .
W5 O18 1.676(11) .
W5 O5 1.857(16) .
W5 O6 1.881(14) .
W5 O10 1.900(15) .
W5 O22 1.902(16) .
W5 O4 2.49(2) .
W6 O14 1.720(10) .
W6 O12 1.867(14) 7_565
W6 O20 1.880(18) .
W6 O16 1.894(12) 7_565
W6 O5 1.908(14) .
W6 O3 2.378(19) 7_565
W6 O1 2.490(18) .
P1 O1 1.461(19) .
P1 O1 1.461(19) 7_565
P1 O2 1.487(19) 7_565
P1 O2 1.487(19) .
P1 O3 1.531(18) 7_565
P1 O3 1.531(18) .
P1 O4 1.60(2) 7_565
P1 O4 1.60(2) .
N1 C12 1.29(3) .
N1 C12 1.29(3) 2_655
N1 Ni1 2.07(3) .
N2 C10 1.40(3) 2_655
N2 C10 1.40(3) .
N2 Ni1 2.05(3) .
N3 C3 1.33(2) .
N3 C16 1.33(2) .
N3 Ni1 2.107(13) .
N4 C4 1.31(3) .
N4 C2 1.33(3) .
Ni1 O14 2.082(10) 2_655
Ni1 O14 2.082(10) .
Ni1 N3 2.107(13) 2_655
O1 W1 2.430(19) 7_565
O3 W6 2.378(19) 7_565
O3 W4 2.443(18) 7_565
O11 W1 1.896(14) 7_565
O12 W6 1.867(14) 7_565
O16 W6 1.894(12) 7_565
O21 W4 1.907(13) 7_565
C1 C6 1.37(3) .
C1 C2 1.37(2) .
C3 C14 1.37(2) .
C4 C5 1.37(2) .
C5 C6 1.38(2) .
C6 C7 1.49(2) .
C7 C14 1.36(2) .
C7 C15 1.38(2) .
C8 C10 1.31(3) .
C8 C9 1.37(3) .
C9 C8 1.37(3) 2_655
C9 C13 1.45(4) 1_565
C11 C13 1.35(3) .
C11 C12 1.37(4) .
C13 C11 1.35(3) 2_655
C13 C9 1.45(4) 1_545
C15 C16 1.39(2) .
